data_7229618
loop_
_publ_author_name
'Cheng, Bin'
'Bao, Bian'
'Zu, Bing'
'Duan, Xiaoguang'
'Duan, Shengguo'
'Li, Yun'
'Zhai, Hongbin'

_publ_section_title
;
 Synthesis of spiro-3H-indazoles via 1,3-dipolar cycloaddition of arynes
 with 6-diazocyclohex-2-en-1-one derivatives and fused-2H-indazoles by
 subsequent rearrangement
;
_journal_issue 85
_journal_name_full 'RSC Advances'
_journal_page_first 54087
_journal_paper_doi 10.1039/C7RA12117B
_journal_volume 7
_journal_year 2017
_chemical_formula_moiety 'C16 H16 N2 O'
_chemical_formula_sum 'C16 H16 N2 O'
_chemical_formula_weight 252.31
_chemical_name_systematic
; 
 ? 
;
_space_group_IT_number 14
_symmetry_cell_setting monoclinic
_symmetry_space_group_name_Hall '-P 2yn'
_symmetry_space_group_name_H-M 'P 1 21/n 1'
_atom_sites_solution_hydrogens geom
_atom_sites_solution_primary direct
_atom_sites_solution_secondary difmap
_audit_creation_method SHELXL-97
_audit_update_record
;
2017-09-28 deposited with the CCDC.
2017-11-20 downloaded from the CCDC.
;
_cell_angle_alpha 90.00
_cell_angle_beta 100.497(8)
_cell_angle_gamma 90.00
_cell_formula_units_Z 4
_cell_length_a 14.4760(11)
_cell_length_b 6.3544(5)
_cell_length_c 14.6098(12)
_cell_measurement_reflns_used 2068
_cell_measurement_temperature 150(2)
_cell_measurement_theta_max 24.8290
_cell_measurement_theta_min 3.6210
_cell_volume 1321.41(18)
_computing_cell_refinement 'Bruker FRAMBO'
_computing_data_collection 'Bruker FRAMBO'
_computing_data_reduction 'Bruker SAINT'
_computing_molecular_graphics 'Bruker SHELXTL'
_computing_publication_material 'Bruker SHELXTL'
_computing_structure_refinement 'SHELXL-97 (Sheldrick, 1997)'
_computing_structure_solution 'SHELXS-97 (Sheldrick, 1990)'
_diffrn_ambient_temperature 150(2)
_diffrn_detector 'CCD plate'
_diffrn_detector_area_resol_mean 15.9784
_diffrn_detector_type Eos
_diffrn_measured_fraction_theta_full 0.996
_diffrn_measured_fraction_theta_max 0.996
_diffrn_measurement_device 'four-circle diffractometer'
_diffrn_measurement_device_type 'SuperNova, Single source at offset, Eos'
_diffrn_measurement_method 'omega scans'
_diffrn_radiation_probe x-ray
_diffrn_radiation_type MoK\a
_diffrn_radiation_wavelength 0.71073
_diffrn_reflns_av_R_equivalents 0.0469
_diffrn_reflns_av_sigmaI/netI 0.0795
_diffrn_reflns_limit_h_max 18
_diffrn_reflns_limit_h_min -16
_diffrn_reflns_limit_k_max 7
_diffrn_reflns_limit_k_min -8
_diffrn_reflns_limit_l_max 18
_diffrn_reflns_limit_l_min -18
_diffrn_reflns_number 12149
_diffrn_reflns_theta_full 27.00
_diffrn_reflns_theta_max 27.00
_diffrn_reflns_theta_min 3.51
_diffrn_source 'micro-focus sealed X-ray tube'
_diffrn_source_type 'SuperNova (Mo) X-ray Source'
_exptl_absorpt_coefficient_mu 0.080
_exptl_absorpt_correction_T_max 0.9763
_exptl_absorpt_correction_T_min 0.9685
_exptl_absorpt_correction_type multi-scan
_exptl_absorpt_process_details
;
CrysAlisPro 1.171.38.43 (Rigaku Oxford Diffraction, 2015)
Empirical absorption correction using spherical harmonics,
 implemented in SCALE3 ABSPACK scaling algorithm.
;
_exptl_crystal_colour colorless
_exptl_crystal_density_diffrn 1.268
_exptl_crystal_density_method 'not measured'
_exptl_crystal_description block
_exptl_crystal_F_000 536
_exptl_crystal_recrystallization_method 'Re-crystallisation from solvent'
_exptl_crystal_size_max 0.40
_exptl_crystal_size_mid 0.34
_exptl_crystal_size_min 0.30
_refine_diff_density_max 0.173
_refine_diff_density_min -0.165
_refine_diff_density_rms 0.038
_refine_ls_extinction_coef 0.0092(13)
_refine_ls_extinction_expression Fc^*^=kFc[1+0.001xFc^2^\l^3^/sin(2\q)]^-1/4^
_refine_ls_extinction_method SHELXL
_refine_ls_goodness_of_fit_ref 1.094
_refine_ls_hydrogen_treatment mixed
_refine_ls_matrix_type full
_refine_ls_number_parameters 174
_refine_ls_number_reflns 2876
_refine_ls_number_restraints 0
_refine_ls_restrained_S_all 1.094
_refine_ls_R_factor_all 0.0980
_refine_ls_R_factor_gt 0.0555
_refine_ls_shift/su_max 0.000
_refine_ls_shift/su_mean 0.000
_refine_ls_structure_factor_coef Fsqd
_refine_ls_weighting_details 'calc w=1/[\s^2^(Fo^2^)+(0.0282P)^2^+0.4025P] where P=(Fo^2^+2Fc^2^)/3'
_refine_ls_weighting_scheme calc
_refine_ls_wR_factor_gt 0.1061
_refine_ls_wR_factor_ref 0.1247
_reflns_number_gt 1794
_reflns_number_total 2876
_reflns_threshold_expression >2sigma(I)
_cod_data_source_file c7ra12117b2.cif
_cod_data_source_block 20170728_wj_cb5_37
_cod_depositor_comments
;
The following automatic conversions were performed:

'_symmetry_cell_setting' value 'Monoclinic' changed to 'monoclinic'
according to
/home/data/users/saulius/crontab/automatic-downloads/rss-feeds/RSC/lib/dictionaries/cif_core.dic
dictionary named 'cif_core.dic' version 2.4.2 from 2011-04-26.

Automatic conversion script
Id: cif_fix_values 4973 2017-02-22 13:04:09Z antanas 
;
_cod_original_sg_symbol_H-M P2(1)/n
_cod_database_code 7229618

loop_
_symmetry_equiv_pos_as_xyz
'x, y, z'
'-x+1/2, y+1/2, -z+1/2'
'-x, -y, -z'
'x-1/2, -y-1/2, z-1/2'

loop_
_atom_site_label
_atom_site_type_symbol
_atom_site_fract_x
_atom_site_fract_y
_atom_site_fract_z
_atom_site_U_iso_or_equiv
_atom_site_adp_type
_atom_site_occupancy
_atom_site_symmetry_multiplicity
_atom_site_calc_flag
_atom_site_refinement_flags
C1 C 0.68341(15) 0.3163(4) 0.40683(16) 0.0489(6) Uani 1 1 d .
H1A H 0.7137 0.1924 0.4409 0.059 Uiso 1 1 calc R
H1B H 0.7318 0.4272 0.4089 0.059 Uiso 1 1 calc R
C2 C 0.64777(14) 0.2555(3) 0.30661(16) 0.0412(5) Uani 1 1 d .
C3 C 0.66362(17) 0.3917(4) 0.23687(18) 0.0543(7) Uani 1 1 d .
H3 H 0.6956 0.5205 0.2535 0.065 Uiso 1 1 calc R
C4 C 0.63430(19) 0.3450(5) 0.14442(19) 0.0654(8) Uani 1 1 d .
H4 H 0.6456 0.4404 0.0976 0.078 Uiso 1 1 calc R
C5 C 0.58859(18) 0.1588(5) 0.12072(18) 0.0658(8) Uani 1 1 d .
H5 H 0.5680 0.1245 0.0570 0.079 Uiso 1 1 calc R
C6 C 0.57233(16) 0.0209(4) 0.18886(17) 0.0523(6) Uani 1 1 d .
H6 H 0.5408 -0.1080 0.1711 0.063 Uiso 1 1 calc R
C7 C 0.60081(14) 0.0657(3) 0.28274(15) 0.0397(5) Uani 1 1 d .
C8 C 0.58440(15) -0.0934(3) 0.35498(16) 0.0443(6) Uani 1 1 d .
H8A H 0.6041 -0.0302 0.4174 0.053 Uiso 1 1 calc R
H8B H 0.6252 -0.2167 0.3510 0.053 Uiso 1 1 calc R
C9 C 0.48336(15) -0.1699(3) 0.34637(16) 0.0460(6) Uani 1 1 d .
H9A H 0.4609 -0.2163 0.2814 0.055 Uiso 1 1 calc R
H9B H 0.4829 -0.2942 0.3871 0.055 Uiso 1 1 calc R
C12 C 0.28648(14) 0.1527(3) 0.39809(14) 0.0393(5) Uani 1 1 d .
C11 C 0.31699(14) -0.0352(3) 0.36440(13) 0.0372(5) Uani 1 1 d .
C16 C 0.25238(16) -0.1958(4) 0.33519(15) 0.0485(6) Uani 1 1 d .
H16 H 0.2719 -0.3247 0.3118 0.058 Uiso 1 1 calc R
C15 C 0.16017(17) -0.1623(4) 0.34119(17) 0.0600(7) Uani 1 1 d .
H15 H 0.1152 -0.2696 0.3216 0.072 Uiso 1 1 calc R
C14 C 0.13105(17) 0.0278(5) 0.37575(17) 0.0596(7) Uani 1 1 d .
H14 H 0.0667 0.0455 0.3796 0.072 Uiso 1 1 calc R
C13 C 0.19258(16) 0.1885(4) 0.40414(16) 0.0519(6) Uani 1 1 d .
H13 H 0.1725 0.3176 0.4268 0.062 Uiso 1 1 calc R
N2 N 0.36359(12) 0.2776(3) 0.42029(12) 0.0428(5) Uani 1 1 d .
H2 H 0.3627 0.4069 0.4416 0.051 Uiso 1 1 calc R
N1 N 0.44274(12) 0.1757(3) 0.40511(12) 0.0409(5) Uani 1 1 d .
C10 C 0.41580(15) -0.0114(3) 0.37097(14) 0.0373(5) Uani 1 1 d .
O1 O 0.61101(10) 0.3909(2) 0.45242(11) 0.0521(5) Uani 1 1 d .
H1 H 0.5624 0.3178 0.4361 0.078 Uiso 1 1 calc R

loop_
_atom_site_aniso_label
_atom_site_aniso_U_11
_atom_site_aniso_U_22
_atom_site_aniso_U_33
_atom_site_aniso_U_23
_atom_site_aniso_U_13
_atom_site_aniso_U_12
C1 0.0423(12) 0.0482(15) 0.0577(15) -0.0111(12) 0.0136(11) -0.0042(11)
C2 0.0360(11) 0.0406(13) 0.0502(14) -0.0033(11) 0.0165(10) 0.0042(10)
C3 0.0543(14) 0.0499(16) 0.0660(17) 0.0014(13) 0.0300(13) -0.0031(12)
C4 0.0688(18) 0.078(2) 0.0559(17) 0.0150(15) 0.0288(14) -0.0031(16)
C5 0.0595(16) 0.097(2) 0.0431(15) -0.0005(15) 0.0159(12) -0.0062(16)
C6 0.0463(13) 0.0614(17) 0.0511(15) -0.0104(13) 0.0139(11) -0.0070(12)
C7 0.0360(11) 0.0417(13) 0.0439(13) -0.0035(10) 0.0140(10) 0.0063(10)
C8 0.0470(13) 0.0384(13) 0.0495(14) 0.0008(11) 0.0145(11) 0.0057(10)
C9 0.0543(14) 0.0367(13) 0.0501(14) -0.0011(11) 0.0179(11) -0.0002(11)
C12 0.0391(12) 0.0449(14) 0.0339(12) 0.0009(10) 0.0062(9) -0.0013(10)
C11 0.0424(12) 0.0392(13) 0.0297(11) 0.0016(10) 0.0063(9) -0.0036(10)
C16 0.0557(15) 0.0488(15) 0.0400(13) -0.0026(11) 0.0059(11) -0.0095(12)
C15 0.0497(15) 0.0714(19) 0.0555(16) -0.0019(14) 0.0009(12) -0.0176(14)
C14 0.0390(13) 0.081(2) 0.0571(16) 0.0060(15) 0.0040(12) -0.0037(13)
C13 0.0478(14) 0.0623(17) 0.0469(14) 0.0008(12) 0.0125(11) 0.0064(12)
N2 0.0443(11) 0.0362(11) 0.0492(12) -0.0067(9) 0.0119(9) 0.0025(9)
N1 0.0422(10) 0.0387(11) 0.0433(11) -0.0062(9) 0.0116(8) 0.0000(9)
C10 0.0465(12) 0.0338(12) 0.0326(11) -0.0019(10) 0.0101(9) -0.0028(10)
O1 0.0485(9) 0.0506(11) 0.0602(11) -0.0212(8) 0.0180(8) -0.0064(8)

loop_
_atom_type_symbol
_atom_type_description
_atom_type_scat_dispersion_real
_atom_type_scat_dispersion_imag
_atom_type_scat_source
C C 0.0033 0.0016 'International Tables Vol C Tables 4.2.6.8 and 6.1.1.4'
H H 0.0000 0.0000 'International Tables Vol C Tables 4.2.6.8 and 6.1.1.4'
N N 0.0061 0.0033 'International Tables Vol C Tables 4.2.6.8 and 6.1.1.4'
O O 0.0106 0.0060 'International Tables Vol C Tables 4.2.6.8 and 6.1.1.4'

loop_
_geom_angle_atom_site_label_1
_geom_angle_atom_site_label_2
_geom_angle_atom_site_label_3
_geom_angle
O1 C1 C2 112.86(18)
C3 C2 C7 119.5(2)
C3 C2 C1 118.6(2)
C7 C2 C1 121.8(2)
C4 C3 C2 121.7(2)
C5 C4 C3 119.0(2)
C4 C5 C6 120.3(2)
C5 C6 C7 121.6(2)
C6 C7 C2 117.8(2)
C6 C7 C8 119.8(2)
C2 C7 C8 122.3(2)
C7 C8 C9 115.22(18)
C10 C9 C8 115.21(18)
N2 C12 C11 106.56(18)
N2 C12 C13 131.0(2)
C11 C12 C13 122.5(2)
C12 C11 C16 119.7(2)
C12 C11 C10 105.33(18)
C16 C11 C10 134.9(2)
C15 C16 C11 118.2(2)
C16 C15 C14 121.1(2)
C13 C14 C15 122.0(2)
C14 C13 C12 116.5(2)
C12 N2 N1 111.11(17)
C10 N1 N2 106.79(17)
N1 C10 C11 110.18(19)
N1 C10 C9 122.47(19)
C11 C10 C9 127.33(19)

loop_
_geom_bond_atom_site_label_1
_geom_bond_atom_site_label_2
_geom_bond_distance
C1 O1 1.422(2)
C1 C2 1.511(3)
C2 C3 1.387(3)
C2 C7 1.398(3)
C3 C4 1.372(3)
C4 C5 1.369(4)
C5 C6 1.378(3)
C6 C7 1.388(3)
C7 C8 1.511(3)
C8 C9 1.525(3)
C9 C10 1.492(3)
C12 N2 1.360(3)
C12 C11 1.394(3)
C12 C13 1.397(3)
C11 C16 1.397(3)
C11 C10 1.424(3)
C16 C15 1.370(3)
C15 C14 1.403(4)
C14 C13 1.369(3)
N2 N1 1.369(2)
N1 C10 1.320(2)

loop_
_geom_hbond_atom_site_label_D
_geom_hbond_atom_site_label_H
_geom_hbond_atom_site_label_A
_geom_hbond_distance_DH
_geom_hbond_distance_HA
_geom_hbond_distance_DA
_geom_hbond_angle_DHA
_geom_hbond_site_symmetry_A
O1 H1 N1 0.84 1.93 2.769(2) 173.2 .
N2 H2 O1 0.88 1.99 2.790(2) 149.7 3_666

loop_
_geom_torsion_atom_site_label_1
_geom_torsion_atom_site_label_2
_geom_torsion_atom_site_label_3
_geom_torsion_atom_site_label_4
_geom_torsion
O1 C1 C2 C3 103.2(2)
O1 C1 C2 C7 -77.7(3)
C7 C2 C3 C4 0.0(3)
C1 C2 C3 C4 179.1(2)
C2 C3 C4 C5 -0.2(4)
C3 C4 C5 C6 0.0(4)
C4 C5 C6 C7 0.4(4)
C5 C6 C7 C2 -0.6(3)
C5 C6 C7 C8 -178.0(2)
C3 C2 C7 C6 0.4(3)
C1 C2 C7 C6 -178.6(2)
C3 C2 C7 C8 177.7(2)
C1 C2 C7 C8 -1.4(3)
C6 C7 C8 C9 -53.5(3)
C2 C7 C8 C9 129.3(2)
C7 C8 C9 C10 -70.7(3)
N2 C12 C11 C16 -179.62(19)
C13 C12 C11 C16 0.0(3)
N2 C12 C11 C10 1.4(2)
C13 C12 C11 C10 -179.0(2)
C12 C11 C16 C15 -0.2(3)
C10 C11 C16 C15 178.4(2)
C11 C16 C15 C14 0.0(4)
C16 C15 C14 C13 0.6(4)
C15 C14 C13 C12 -0.8(4)
N2 C12 C13 C14 -180.0(2)
C11 C12 C13 C14 0.5(3)
C11 C12 N2 N1 -1.9(2)
C13 C12 N2 N1 178.5(2)
C12 N2 N1 C10 1.7(2)
N2 N1 C10 C11 -0.7(2)
N2 N1 C10 C9 -179.38(18)
C12 C11 C10 N1 -0.4(2)
C16 C11 C10 N1 -179.2(2)
C12 C11 C10 C9 178.2(2)
C16 C11 C10 C9 -0.6(4)
C8 C9 C10 N1 -5.4(3)
C8 C9 C10 C11 176.19(19)
